data_4116831
loop_
_publ_author_name
'Takehisa Dewa'
'Ken Endo'
'Yasuhiro Aoyama'

_publ_section_title
;
 Dynamic Aspects of Lattice Inclusion Complexation Involving a Phase
 Change. Equilibrium, Kinetics, and Energetics of Guest-Binding to a
 Hydrogen-Bonded Flexible Organic Network
;
_journal_name_full 'Journal of the American Chemical Society'
_journal_page_first 8933
_journal_page_last 8940
_journal_paper_doi 10.1021/ja9812453
_journal_volume 120
_journal_year 1998
_chemical_formula_sum 'C34 H34 O8'
_chemical_formula_weight 570.64
_space_group_IT_number 14
_symmetry_cell_setting monoclinic
_symmetry_space_group_name_Hall '-P 2yn'
_symmetry_space_group_name_H-M 'P 1 21/n 1'
_cell_angle_alpha 90
_cell_angle_beta 115.238(6)
_cell_angle_gamma 90
_cell_formula_units_Z 2
_cell_length_a 12.847(1)
_cell_length_b 9.579(3)
_cell_length_c 13.343(1)
_cell_measurement_reflns_used 25
_cell_measurement_temperature 296.2
_cell_measurement_theta_max 15.0
_cell_measurement_theta_min 14.5
_cell_volume 1485.3(5)
_diffrn_measurement_device 'Rigaku AFC7R'
_diffrn_measurement_method \w-2\q
_diffrn_radiation_detector 'scintillation counter'
_diffrn_radiation_type 'Mo K\a'
_diffrn_radiation_wavelength 0.71069
_diffrn_reflns_av_R_equivalents 0.016
_diffrn_reflns_limit_h_max 16
_diffrn_reflns_limit_h_min 0
_diffrn_reflns_limit_k_max 12
_diffrn_reflns_limit_k_min 0
_diffrn_reflns_limit_l_max 15
_diffrn_reflns_limit_l_min -17
_diffrn_reflns_number 3775
_diffrn_reflns_theta_max 27.50
_diffrn_reflns_theta_min 2.13
_diffrn_standards_decay_% 0.64
_diffrn_standards_interval_count 150
_diffrn_standards_number 3
_exptl_absorpt_coefficient_mu 0.090
_exptl_absorpt_correction_type none
_exptl_crystal_colour colorless
_exptl_crystal_density_diffrn 1.276
_exptl_crystal_description prismatic
_exptl_crystal_F_000 604.00
_exptl_crystal_size_max 0.35
_exptl_crystal_size_mid 0.30
_exptl_crystal_size_min 0.30
_refine_diff_density_max 0.23
_refine_diff_density_min -0.22
_refine_ls_extinction_coef 0.013(4)
_refine_ls_extinction_method 'Zachariasen(1967) type 2 gaussian isotropic'
_refine_ls_goodness_of_fit_all 1.375
_refine_ls_hydrogen_treatment refall
_refine_ls_number_parameters 259
_refine_ls_number_reflns 2423
_refine_ls_R_factor_obs 0.0392
_refine_ls_shift/esd_max 0.0260
_refine_ls_structure_factor_coef F
_refine_ls_weighting_details 'w = 1/[\s^2^(Fo) + 0.00109|Fo|^2^]'
_refine_ls_weighting_scheme calc
_refine_ls_wR_factor_obs 0.0632
_reflns_number_observed 2423
_reflns_number_total 3621
_reflns_observed_criterion >3.0\s(I)
_cod_data_source_file ja9812453.cif
_cod_data_source_block (JA9812453-98)
_cod_depositor_comments
;
The following automatic conversions were performed:

'_refine_ls_weighting_scheme' value 'w = 1/[\s^2^(Fo) +
0.00109|Fo|^2^]' was changed to 'calc'. New tag
'_refine_ls_weighting_details' was created. The value of the new tag
was set to 'w = 1/[\s^2^(Fo) + 0.00109|Fo|^2^]'.

Automatic conversion script
Id: cif_fix_values 3143 2015-03-26 13:38:13Z robertas 
;
_cod_original_cell_volume 1485.2(4)
_cod_original_sg_symbol_H-M 'P 21/n'
_cod_database_code 4116831

loop_
_symmetry_equiv_pos_as_xyz
'x, y, z'
'1/2-x, 1/2+y, 1/2-z'
'-x, -y, -z'
'1/2+x, 1/2-y, 1/2+z'

loop_
_atom_site_aniso_label
_atom_site_aniso_U_11
_atom_site_aniso_U_22
_atom_site_aniso_U_33
_atom_site_aniso_U_12
_atom_site_aniso_U_13
_atom_site_aniso_U_23
O(1) 0.0475(7) 0.0693(9) 0.0403(7) 0.0098(7) 0.0144(6) -0.0195(6)
O(2) 0.0274(6) 0.0637(8) 0.0407(6) 0.0096(5) 0.0116(5) -0.0058(6)
O(3) 0.0563(8) 0.0532(8) 0.0786(10) 0.0086(6) 0.0470(8) 0.0076(7)
O(4) 0.0506(8) 0.0580(8) 0.0571(8) 0.0044(6) 0.0324(7) 0.0070(7)
C(1) 0.0284(7) 0.0423(9) 0.0372(8) 0.0069(7) 0.0112(7) -0.0039(7)
C(2) 0.0377(8) 0.0381(8) 0.0315(8) 0.0020(7) 0.0165(6) -0.0058(6)
C(3) 0.0344(8) 0.0397(9) 0.0374(8) 0.0088(7) 0.0200(7) -0.0010(7)
C(4) 0.0274(7) 0.0369(8) 0.0358(8) 0.0052(6) 0.0146(6) 0.0024(6)
C(5) 0.0330(8) 0.0396(8) 0.0298(8) 0.0052(6) 0.0137(6) -0.0040(7)
C(6) 0.0325(8) 0.0345(8) 0.0346(8) 0.0065(6) 0.0184(6) -0.0009(6)
C(7) 0.0278(7) 0.0393(8) 0.0328(8) 0.0071(6) 0.0136(6) -0.0038(6)
C(8) 0.0285(7) 0.0377(8) 0.0334(8) 0.0053(6) 0.0129(6) -0.0035(6)
C(9) 0.0416(9) 0.0371(8) 0.0437(9) 0.0062(7) 0.0203(8) -0.0034(7)
C(10) 0.0487(10) 0.0389(9) 0.050(1) 0.0017(8) 0.0213(8) 0.0009(8)
C(11) 0.0431(10) 0.049(1) 0.0487(10) 0.0014(8) 0.0253(8) 0.0054(8)
C(12) 0.0352(8) 0.0483(10) 0.0410(9) 0.0071(7) 0.0207(7) -0.0002(7)
C(13) 0.0278(7) 0.0385(8) 0.0314(7) 0.0058(6) 0.0129(6) -0.0029(6)
C(14) 0.067(1) 0.049(1) 0.069(1) 0.008(1) 0.029(1) 0.003(1)
C(15) 0.0360(9) 0.051(1) 0.0473(9) 0.0045(8) 0.0184(8) 0.0027(8)
C(16) 0.053(1) 0.059(1) 0.057(1) 0.008(1) 0.031(1) 0.0007(10)
C(17) 0.065(2) 0.107(2) 0.056(1) 0.031(2) 0.036(1) 0.014(1)

loop_
_atom_site_label
_atom_site_fract_x
_atom_site_fract_y
_atom_site_fract_z
_atom_site_U_iso_or_equiv
_atom_site_thermal_displace_type
_atom_site_type_symbol
O(1) 1.1306(1) -0.3773(2) 0.6916(1) 0.0538(4) Uani O
O(2) 1.44051(10) -0.2836(1) 1.04296(10) 0.0450(3) Uani O
O(3) 1.4288(1) -0.6217(2) 1.0537(1) 0.0564(4) Uani O
O(4) 1.3383(1) -0.6742(1) 1.1585(1) 0.0520(4) Uani O
C(1) 1.0969(1) -0.2398(2) 0.8264(1) 0.0369(4) Uani C
C(2) 1.1694(1) -0.3170(2) 0.7940(1) 0.0352(4) Uani C
C(3) 1.2845(1) -0.3355(2) 0.8660(1) 0.0355(4) Uani C
C(4) 1.3275(1) -0.2733(2) 0.9695(1) 0.0329(4) Uani C
C(5) 1.2559(1) -0.1964(2) 1.0028(1) 0.0341(4) Uani C
C(6) 1.1408(1) -0.1791(2) 0.9308(1) 0.0325(4) Uani C
C(7) 1.0666(1) -0.0884(2) 0.9652(1) 0.0331(4) Uani C
C(8) 1.0017(1) -0.1462(2) 1.0170(1) 0.0333(4) Uani C
C(9) 1.0005(1) -0.2930(2) 1.0369(1) 0.0400(4) Uani C
C(10) 0.9378(2) -0.3470(2) 1.0872(2) 0.0457(5) Uani C
C(11) 0.8701(2) -0.2586(2) 1.1213(2) 0.0449(5) Uani C
C(12) 0.8694(1) -0.1192(2) 1.1053(1) 0.0399(4) Uani C
C(13) 0.9341(1) -0.0565(2) 1.0525(1) 0.0325(4) Uani C
C(14) 1.4238(2) -0.8597(2) 1.1059(2) 0.0616(7) Uani C
C(15) 1.3986(2) -0.7077(2) 1.1025(2) 0.0446(5) Uani C
C(16) 1.3107(2) -0.5270(2) 1.1587(2) 0.0536(6) Uani C
C(17) 1.2456(2) -0.5103(4) 1.2273(2) 0.0729(9) Uani C
H(1) 1.017(2) -0.229(2) 0.778(2) 0.036(4) Uiso H
H(2) 1.057(2) -0.343(3) 0.645(2) 0.078(8) Uiso H
H(3) 1.333(2) -0.386(2) 0.844(1) 0.040(5) Uiso H
H(4) 1.482(2) -0.330(3) 1.008(2) 0.072(7) Uiso H
H(5) 1.284(2) -0.159(2) 1.069(2) 0.035(4) Uiso H
H(6) 1.048(2) -0.351(2) 1.015(2) 0.043(5) Uiso H
H(7) 0.934(2) -0.451(2) 1.096(2) 0.054(6) Uiso H
H(8) 0.825(2) -0.297(2) 1.160(2) 0.058(6) Uiso H
H(9) 0.825(2) -0.059(2) 1.128(2) 0.048(5) Uiso H
H(10) 1.382(3) -0.896(3) 1.029(2) 0.098(9) Uiso H
H(11) 1.503(3) -0.878(3) 1.132(2) 0.090(9) Uiso H
H(12) 1.409(2) -0.905(3) 1.163(2) 0.087(8) Uiso H
H(13) 1.378(2) -0.477(3) 1.187(2) 0.072(7) Uiso H
H(14) 1.262(2) -0.501(2) 1.078(2) 0.065(6) Uiso H
H(15) 1.177(3) -0.572(3) 1.200(2) 0.083(8) Uiso H
H(16) 1.218(3) -0.413(3) 1.221(2) 0.093(9) Uiso H
H(17) 1.296(3) -0.541(3) 1.304(2) 0.097(9) Uiso H

loop_
_atom_type_symbol
_atom_type_scat_dispersion_real
_atom_type_scat_dispersion_imag
_atom_type_scat_source
C 0.003 0.002
;International Tables for Crystallography
(1992, Vol. C, Tables 4.2.6.8 and 6.1.1.1)
;
H 0.000 0.000
;International Tables for Crystallography
(1992, Vol. C, Table 6.1.1.2)
;
O 0.011 0.006
;International Tables for Crystallography
(1992, Vol. C, Tables 4.2.6.8 and 6.1.1.1)
;

loop_
_geom_angle_atom_site_label_1
_geom_angle_atom_site_label_2
_geom_angle_atom_site_label_3
_geom_angle
_geom_angle_site_symmetry_1
_geom_angle_site_symmetry_2
_geom_angle_site_symmetry_3
_geom_angle_publ_flag
C(2) O(1) H(2) 110(1) 1_555 1_555 1_555 no
C(4) O(2) H(4) 109(1) 1_555 1_555 1_555 no
C(15) O(4) C(16) 115.9(1) 1_555 1_555 1_555 yes
C(2) C(1) C(6) 119.6(1) 1_555 1_555 1_555 yes
C(2) C(1) H(1) 120(1) 1_555 1_555 1_555 no
C(6) C(1) H(1) 119(1) 1_555 1_555 1_555 no
O(1) C(2) C(1) 121.8(1) 1_555 1_555 1_555 yes
O(1) C(2) C(3) 117.6(1) 1_555 1_555 1_555 yes
C(1) C(2) C(3) 120.6(1) 1_555 1_555 1_555 yes
C(2) C(3) C(4) 119.3(1) 1_555 1_555 1_555 yes
C(2) C(3) H(3) 120(1) 1_555 1_555 1_555 no
C(4) C(3) H(3) 120(1) 1_555 1_555 1_555 no
O(2) C(4) C(3) 122.3(1) 1_555 1_555 1_555 yes
O(2) C(4) C(5) 117.1(1) 1_555 1_555 1_555 yes
C(3) C(4) C(5) 120.6(1) 1_555 1_555 1_555 yes
C(4) C(5) C(6) 119.8(1) 1_555 1_555 1_555 yes
C(4) C(5) H(5) 120(1) 1_555 1_555 1_555 no
C(6) C(5) H(5) 120(1) 1_555 1_555 1_555 no
C(1) C(6) C(5) 120.1(1) 1_555 1_555 1_555 yes
C(1) C(6) C(7) 120.7(1) 1_555 1_555 1_555 yes
C(5) C(6) C(7) 119.1(1) 1_555 1_555 1_555 yes
C(6) C(7) C(8) 120.7(1) 1_555 1_555 1_555 yes
C(6) C(7) C(13) 118.7(1) 1_555 1_555 3_757 yes
C(8) C(7) C(13) 120.6(1) 1_555 1_555 3_757 yes
C(7) C(8) C(9) 122.3(1) 1_555 1_555 1_555 yes
C(7) C(8) C(13) 119.7(1) 1_555 1_555 1_555 yes
C(9) C(8) C(13) 118.1(1) 1_555 1_555 1_555 yes
C(8) C(9) C(10) 121.5(2) 1_555 1_555 1_555 yes
C(8) C(9) H(6) 116(1) 1_555 1_555 1_555 no
C(10) C(9) H(6) 121(1) 1_555 1_555 1_555 no
C(9) C(10) C(11) 120.5(2) 1_555 1_555 1_555 yes
C(9) C(10) H(7) 120(1) 1_555 1_555 1_555 no
C(11) C(10) H(7) 119(1) 1_555 1_555 1_555 no
C(10) C(11) C(12) 120.0(2) 1_555 1_555 1_555 yes
C(10) C(11) H(8) 121(1) 1_555 1_555 1_555 no
C(12) C(11) H(8) 118(1) 1_555 1_555 1_555 no
C(11) C(12) C(13) 121.8(2) 1_555 1_555 1_555 yes
C(11) C(12) H(9) 121(1) 1_555 1_555 1_555 no
C(13) C(12) H(9) 116(1) 1_555 1_555 1_555 no
C(7) C(13) C(8) 119.7(1) 3_757 1_555 1_555 yes
C(7) C(13) C(12) 122.2(1) 3_757 1_555 1_555 yes
C(8) C(13) C(12) 118.1(1) 1_555 1_555 1_555 yes
C(15) C(14) H(10) 107(1) 1_555 1_555 1_555 no
C(15) C(14) H(11) 112(1) 1_555 1_555 1_555 no
C(15) C(14) H(12) 110(1) 1_555 1_555 1_555 no
H(10) C(14) H(11) 109(2) 1_555 1_555 1_555 no
H(10) C(14) H(12) 116(2) 1_555 1_555 1_555 no
H(11) C(14) H(12) 99(2) 1_555 1_555 1_555 no
O(3) C(15) O(4) 122.4(2) 1_555 1_555 1_555 yes
O(3) C(15) C(14) 124.5(2) 1_555 1_555 1_555 yes
O(4) C(15) C(14) 113.1(2) 1_555 1_555 1_555 yes
O(4) C(16) C(17) 107.8(2) 1_555 1_555 1_555 yes
O(4) C(16) H(13) 108(1) 1_555 1_555 1_555 no
O(4) C(16) H(14) 105(1) 1_555 1_555 1_555 no
C(17) C(16) H(13) 111(1) 1_555 1_555 1_555 no
C(17) C(16) H(14) 111(1) 1_555 1_555 1_555 no
H(13) C(16) H(14) 111(1) 1_555 1_555 1_555 no
C(16) C(17) H(15) 110(1) 1_555 1_555 1_555 no
C(16) C(17) H(16) 108(1) 1_555 1_555 1_555 no
C(16) C(17) H(17) 108(1) 1_555 1_555 1_555 no
H(15) C(17) H(16) 107(2) 1_555 1_555 1_555 no
H(15) C(17) H(17) 106(2) 1_555 1_555 1_555 no
H(16) C(17) H(17) 114(2) 1_555 1_555 1_555 no

loop_
_geom_bond_atom_site_label_1
_geom_bond_atom_site_label_2
_geom_bond_distance
_geom_bond_site_symmetry_1
_geom_bond_site_symmetry_2
_geom_bond_publ_flag
O(1) C(2) 1.367(2) 1_555 1_555 yes
O(1) H(2) 0.94(3) 1_555 1_555 no
O(2) C(4) 1.365(2) 1_555 1_555 yes
O(2) H(4) 0.95(3) 1_555 1_555 no
O(3) C(15) 1.211(2) 1_555 1_555 yes
O(4) C(15) 1.324(2) 1_555 1_555 yes
O(4) C(16) 1.454(3) 1_555 1_555 yes
C(1) C(2) 1.393(2) 1_555 1_555 yes
C(1) C(6) 1.388(2) 1_555 1_555 yes
C(1) H(1) 0.96(2) 1_555 1_555 no
C(2) C(3) 1.389(2) 1_555 1_555 yes
C(3) C(4) 1.385(2) 1_555 1_555 yes
C(3) H(3) 0.93(2) 1_555 1_555 no
C(4) C(5) 1.390(2) 1_555 1_555 yes
C(5) C(6) 1.388(2) 1_555 1_555 yes
C(5) H(5) 0.88(2) 1_555 1_555 no
C(6) C(7) 1.499(2) 1_555 1_555 yes
C(7) C(8) 1.405(2) 1_555 1_555 yes
C(7) C(13) 1.407(2) 1_555 3_757 yes
C(8) C(9) 1.432(2) 1_555 1_555 yes
C(8) C(13) 1.439(2) 1_555 1_555 yes
C(9) C(10) 1.351(3) 1_555 1_555 yes
C(9) H(6) 0.96(2) 1_555 1_555 no
C(10) C(11) 1.422(3) 1_555 1_555 yes
C(10) H(7) 1.00(2) 1_555 1_555 no
C(11) C(12) 1.352(3) 1_555 1_555 yes
C(11) H(8) 1.00(2) 1_555 1_555 no
C(12) C(13) 1.429(2) 1_555 1_555 yes
C(12) H(9) 0.95(2) 1_555 1_555 no
C(14) C(15) 1.488(3) 1_555 1_555 yes
C(14) H(10) 1.00(3) 1_555 1_555 no
C(14) H(11) 0.94(3) 1_555 1_555 no
C(14) H(12) 0.96(3) 1_555 1_555 no
C(16) C(17) 1.490(3) 1_555 1_555 yes
C(16) H(13) 0.92(3) 1_555 1_555 no
C(16) H(14) 1.02(2) 1_555 1_555 no
C(17) H(15) 0.99(3) 1_555 1_555 no
C(17) H(16) 0.99(3) 1_555 1_555 no
C(17) H(17) 1.00(3) 1_555 1_555 no

loop_
_geom_contact_atom_site_label_1
_geom_contact_atom_site_label_2
_geom_contact_distance
_geom_contact_site_symmetry_1
_geom_contact_site_symmetry_2
O(1) H(11) 2.78(3) 1_555 4_434
O(1) O(2) 2.854(2) 1_555 4_444
O(1) H(10) 2.89(3) 1_555 2_756
O(1) H(9) 3.03(2) 1_555 4_544
O(1) H(4) 3.10(3) 1_555 4_444
O(1) H(8) 3.18(2) 1_555 4_544
O(1) H(12) 3.42(3) 1_555 4_434
O(1) C(14) 3.481(3) 1_555 4_434
O(2) O(3) 2.675(2) 1_555 3_847
O(2) H(1) 2.86(2) 1_555 4_545
O(2) H(13) 3.02(2) 1_555 1_555
O(2) H(11) 3.13(3) 1_555 3_847
O(2) O(3) 3.248(2) 1_555 1_555
O(2) H(14) 3.28(2) 1_555 1_555
O(2) H(10) 3.31(3) 1_555 3_847
O(2) C(15) 3.386(2) 1_555 3_847
O(2) C(14) 3.438(3) 1_555 3_847
O(2) C(1) 3.451(2) 1_555 4_545
O(2) C(2) 3.521(2) 1_555 4_545
O(2) C(16) 3.576(3) 1_555 1_555
O(3) H(3) 2.77(2) 1_555 3_847
O(3) H(4) 2.99(3) 1_555 1_555
O(3) H(8) 3.39(2) 1_555 3_747
O(3) H(3) 3.39(2) 1_555 1_555
O(3) C(3) 3.394(2) 1_555 3_847
O(3) C(4) 3.426(2) 1_555 3_847
O(3) H(2) 3.46(3) 1_555 2_746
O(3) C(4) 3.584(2) 1_555 1_555
O(4) H(16) 3.06(3) 1_555 2_747
C(1) H(7) 3.22(2) 1_555 3_747
C(1) H(13) 3.35(3) 1_555 4_444
C(2) H(7) 3.25(2) 1_555 3_747
C(2) H(8) 3.38(2) 1_555 4_544
C(3) H(8) 3.26(2) 1_555 4_544
C(3) H(14) 3.36(2) 1_555 1_555
C(3) H(11) 3.41(3) 1_555 3_847
C(3) H(9) 3.58(2) 1_555 4_544
C(4) H(14) 2.94(2) 1_555 1_555
C(4) H(2) 3.09(3) 1_555 4_545
C(4) H(13) 3.33(2) 1_555 1_555
C(4) H(11) 3.35(3) 1_555 3_847
C(4) C(16) 3.576(3) 1_555 1_555
C(5) H(14) 3.08(2) 1_555 1_555
C(5) H(10) 3.24(3) 1_555 1_565
C(5) H(17) 3.28(3) 1_555 2_757
C(5) H(13) 3.53(2) 1_555 1_555
C(5) H(2) 3.53(3) 1_555 4_545
C(5) H(12) 3.56(3) 1_555 1_565
C(6) H(17) 3.53(3) 1_555 2_757
C(7) H(17) 2.85(3) 1_555 2_757
C(7) H(17) 3.44(3) 1_555 4_444
C(7) H(13) 3.51(2) 1_555 4_444
C(8) H(17) 2.86(3) 1_555 2_757
C(8) H(17) 3.44(3) 1_555 4_444
C(9) H(16) 3.05(3) 1_555 1_555
C(9) H(15) 3.28(3) 1_555 3_747
C(9) H(7) 3.34(2) 1_555 3_747
C(9) H(6) 3.48(2) 1_555 3_747
C(9) H(17) 3.52(3) 1_555 2_757
C(9) H(15) 3.58(3) 1_555 1_555
C(10) H(14) 2.95(2) 1_555 3_747
C(10) H(12) 3.11(3) 1_555 2_757
C(10) H(6) 3.23(2) 1_555 3_747
C(10) H(16) 3.33(3) 1_555 1_555
C(10) H(11) 3.50(3) 1_555 2_757
C(10) H(15) 3.53(3) 1_555 1_555
C(10) H(15) 3.56(3) 1_555 3_747
C(11) H(11) 3.20(3) 1_555 2_757
C(11) H(10) 3.34(3) 1_555 3_747
C(11) H(12) 3.36(3) 1_555 2_757
C(11) H(14) 3.37(2) 1_555 3_747
C(11) C(15) 3.485(3) 1_555 3_747
C(11) H(3) 3.49(2) 1_555 4_445
C(12) H(10) 2.95(3) 1_555 3_747
C(12) H(3) 3.41(2) 1_555 4_445
C(12) H(13) 3.52(3) 1_555 2_757
C(13) H(17) 3.16(3) 1_555 4_444
C(13) H(17) 3.17(3) 1_555 2_757
C(13) H(13) 3.36(2) 1_555 2_757
C(14) H(4) 2.95(3) 1_555 3_847
C(14) H(2) 3.25(3) 1_555 4_535
C(14) H(5) 3.31(2) 1_555 1_545
C(14) H(8) 3.45(2) 1_555 2_747
C(14) H(2) 3.46(3) 1_555 2_746
C(14) H(9) 3.47(2) 1_555 3_747
C(14) H(16) 3.54(3) 1_555 2_747
C(15) H(4) 2.57(3) 1_555 3_847
C(15) H(3) 3.34(2) 1_555 3_847
C(15) H(8) 3.46(2) 1_555 3_747
C(16) H(1) 3.46(2) 1_555 4_545
C(16) H(7) 3.52(2) 1_555 3_747
C(16) H(6) 3.52(2) 1_555 1_555
C(17) H(12) 3.09(3) 1_555 2_757
C(17) H(5) 3.23(2) 1_555 2_747
C(17) H(6) 3.27(2) 1_555 1_555
H(1) H(13) 2.59(3) 1_555 4_444
H(1) H(15) 3.25(4) 1_555 3_747
H(1) H(5) 3.29(3) 1_555 4_444
H(1) H(7) 3.43(3) 1_555 3_747
H(1) H(4) 3.47(3) 1_555 4_444
H(2) H(11) 2.75(4) 1_555 4_434
H(2) H(10) 2.79(4) 1_555 2_756
H(2) H(12) 3.15(4) 1_555 4_434
H(2) H(5) 3.22(3) 1_555 4_444
H(2) H(10) 3.28(4) 1_555 4_434
H(2) H(11) 3.45(4) 1_555 2_756
H(3) H(9) 2.89(3) 1_555 4_544
H(3) H(8) 2.98(3) 1_555 4_544
H(3) H(11) 3.22(3) 1_555 3_847
H(3) H(4) 3.60(3) 1_555 3_847
H(4) H(11) 2.80(4) 1_555 3_847
H(4) H(10) 2.97(4) 1_555 3_847
H(4) H(4) 3.30(5) 1_555 3_847
H(4) H(13) 3.49(3) 1_555 1_555
H(5) H(17) 2.58(3) 1_555 2_757
H(5) H(12) 2.89(3) 1_555 1_565
H(5) H(10) 2.96(4) 1_555 1_565
H(5) H(15) 3.02(3) 1_555 2_757
H(5) H(14) 3.30(3) 1_555 1_555
H(5) H(13) 3.41(3) 1_555 1_555
H(5) H(16) 3.50(3) 1_555 1_555
H(6) H(16) 2.75(4) 1_555 1_555
H(6) H(14) 2.89(3) 1_555 1_555
H(6) H(6) 3.07(4) 1_555 3_747
H(6) H(15) 3.14(3) 1_555 1_555
H(6) H(15) 3.17(4) 1_555 3_747
H(7) H(14) 2.63(3) 1_555 3_747
H(7) H(12) 3.01(4) 1_555 2_757
H(7) H(15) 3.06(4) 1_555 1_555
H(7) H(16) 3.32(4) 1_555 1_555
H(7) H(11) 3.44(4) 1_555 2_757
H(7) H(15) 3.59(3) 1_555 3_747
H(8) H(11) 2.82(4) 1_555 2_757
H(8) H(10) 3.34(4) 1_555 3_747
H(8) H(12) 3.38(4) 1_555 2_757
H(8) H(14) 3.47(3) 1_555 3_747
H(9) H(10) 2.62(4) 1_555 3_747
H(12) H(16) 2.69(4) 1_555 2_747
H(12) H(15) 2.97(4) 1_555 2_747
H(12) H(17) 3.13(4) 1_555 2_747
H(15) H(16) 3.52(4) 1_555 2_747
H(16) H(17) 3.58(5) 1_555 2_757

loop_
_geom_torsion_atom_site_label_1
_geom_torsion_atom_site_label_2
_geom_torsion_atom_site_label_3
_geom_torsion_atom_site_label_4
_geom_torsion
_geom_torsion_site_symmetry_1
_geom_torsion_site_symmetry_2
_geom_torsion_site_symmetry_3
_geom_torsion_site_symmetry_4
_geom_torsion_publ_flag
O(1) C(2) C(1) C(6) -179.1(2) 1_555 1_555 1_555 1_555 yes
O(1) C(2) C(3) C(4) 178.5(2) 1_555 1_555 1_555 1_555 yes
O(2) C(4) C(3) C(2) -178.0(1) 1_555 1_555 1_555 1_555 yes
O(2) C(4) C(5) C(6) 178.4(1) 1_555 1_555 1_555 1_555 yes
O(3) C(15) O(4) C(16) -0.3(3) 1_555 1_555 1_555 1_555 yes
C(1) C(2) C(3) C(4) -1.6(3) 1_555 1_555 1_555 1_555 yes
C(1) C(6) C(5) C(4) 0.8(2) 1_555 1_555 1_555 1_555 yes
C(1) C(6) C(7) C(8) 89.7(2) 1_555 1_555 1_555 1_555 yes
C(1) C(6) C(7) C(13) -92.2(2) 1_555 1_555 1_555 1_555 yes
C(2) C(1) C(6) C(5) -0.6(3) 1_555 1_555 1_555 1_555 yes
C(2) C(1) C(6) C(7) 176.3(2) 1_555 1_555 1_555 1_555 yes
C(2) C(3) C(4) C(5) 1.9(2) 1_555 1_555 1_555 1_555 yes
C(3) C(2) C(1) C(6) 1.0(3) 1_555 1_555 1_555 1_555 yes
C(3) C(4) C(5) C(6) -1.5(2) 1_555 1_555 1_555 1_555 yes
C(4) C(5) C(6) C(7) -176.1(1) 1_555 1_555 1_555 1_555 yes
C(5) C(6) C(7) C(8) -93.4(2) 1_555 1_555 1_555 1_555 yes
C(5) C(6) C(7) C(13) 84.7(2) 1_555 1_555 1_555 1_555 yes
C(6) C(7) C(8) C(9) -1.7(2) 1_555 1_555 1_555 1_555 yes
C(6) C(7) C(8) C(13) 178.0(1) 1_555 1_555 1_555 1_555 yes
C(6) C(7) C(13) C(8) -178.0(1) 1_555 1_555 1_555 1_555 yes
C(6) C(7) C(13) C(12) 2.1(2) 1_555 1_555 1_555 1_555 yes
C(7) C(8) C(9) C(10) 179.8(2) 1_555 1_555 1_555 1_555 yes
C(7) C(8) C(13) C(12) -179.8(1) 1_555 1_555 1_555 1_555 yes
C(7) C(13) C(12) C(11) -179.6(2) 1_555 1_555 1_555 1_555 yes
C(8) C(7) C(13) C(12) -179.8(1) 1_555 1_555 1_555 1_555 yes
C(8) C(9) C(10) C(11) 0.4(3) 1_555 1_555 1_555 1_555 yes
C(8) C(13) C(12) C(11) -0.5(2) 1_555 1_555 1_555 1_555 yes
C(9) C(8) C(7) C(13) -179.7(2) 1_555 1_555 1_555 1_555 yes
C(9) C(8) C(13) C(12) -0.2(2) 1_555 1_555 1_555 1_555 yes
C(9) C(10) C(11) C(12) -1.1(3) 1_555 1_555 1_555 1_555 yes
C(10) C(9) C(8) C(13) 0.2(2) 1_555 1_555 1_555 1_555 yes
C(10) C(11) C(12) C(13) 1.1(3) 1_555 1_555 1_555 1_555 yes
C(14) C(15) O(4) C(16) 179.9(2) 1_555 1_555 1_555 1_555 yes
C(15) O(4) C(16) C(17) -178.8(2) 1_555 1_555 1_555 1_555 yes
